data_7106442
loop_
_publ_author_name
N.P.Deifel
C.L.Cahill

_publ_section_title
;
 Combining coordination and supramolecular chemistry for the formation of
 uranyl-organic hybrid materials
;
_journal_name_full Chem.Commun.
_journal_page_first 6114
_journal_paper_doi 10.1039/c1cc11116g
_journal_volume 47
_journal_year 2011
_chemical_formula_sum 'C28 H20 I4 O14 U2'
_chemical_formula_weight 1564.12
_chemical_name_systematic
;
?
;
_space_group_IT_number 14
_symmetry_cell_setting monoclinic
_symmetry_space_group_name_Hall '-P 2ybc'
_symmetry_space_group_name_H-M 'P 1 21/c 1'
_atom_sites_solution_hydrogens geom
_atom_sites_solution_primary direct
_atom_sites_solution_secondary difmap
_audit_creation_method SHELXL-97
_cell_angle_alpha 90.00
_cell_angle_beta 92.429(2)
_cell_angle_gamma 90.00
_cell_formula_units_Z 2
_cell_length_a 20.645(2)
_cell_length_b 8.8687(8)
_cell_length_c 10.0673(10)
_cell_measurement_reflns_used 7796
_cell_measurement_temperature 293(2)
_cell_measurement_theta_max 59.952
_cell_measurement_theta_min 5.925
_cell_volume 1841.6(3)
_computing_cell_refinement 'SAINTPLUS (Bruker AXS, 2005)'
_computing_data_collection 'APEX II (Bruker AXS, 2005)'
_computing_data_reduction 'SAINTPLUS (Bruker AXS, 2005)'
_computing_publication_material 'WINGX (Farrugia, 1998)'
_computing_structure_refinement 'SHELXL-97 (Sheldrick, 2008)'
_computing_structure_solution 'SHELXS (Sheldrick, 2008)'
_diffrn_ambient_temperature 293(2)
_diffrn_measured_fraction_theta_full 0.990
_diffrn_measured_fraction_theta_max 0.928
_diffrn_measurement_device_type 'Bruker APEX II CCD'
_diffrn_measurement_method 'phi and omega scans'
_diffrn_radiation_monochromator graphite
_diffrn_radiation_source 'fine-focus sealed tube'
_diffrn_radiation_type MoK\a
_diffrn_radiation_wavelength 0.71073
_diffrn_reflns_av_R_equivalents 0.0522
_diffrn_reflns_av_sigmaI/netI 0.0418
_diffrn_reflns_limit_h_max 29
_diffrn_reflns_limit_h_min -29
_diffrn_reflns_limit_k_max 12
_diffrn_reflns_limit_k_min -7
_diffrn_reflns_limit_l_max 14
_diffrn_reflns_limit_l_min -14
_diffrn_reflns_number 31246
_diffrn_reflns_theta_full 25.00
_diffrn_reflns_theta_max 30.39
_diffrn_reflns_theta_min 1.97
_exptl_absorpt_coefficient_mu 12.197
_exptl_absorpt_correction_T_max 0.614
_exptl_absorpt_correction_T_min 0.373
_exptl_absorpt_correction_type empirical
_exptl_absorpt_process_details 'SADABS, Sheldrick (2008)'
_exptl_crystal_colour yellow
_exptl_crystal_density_diffrn 2.821
_exptl_crystal_density_method 'not measured'
_exptl_crystal_description plate
_exptl_crystal_F_000 1392
_exptl_crystal_size_max 0.11
_exptl_crystal_size_mid 0.07
_exptl_crystal_size_min 0.04
_refine_diff_density_max 1.345
_refine_diff_density_min -1.457
_refine_diff_density_rms 0.280
_refine_ls_extinction_method none
_refine_ls_goodness_of_fit_ref 1.064
_refine_ls_hydrogen_treatment constr
_refine_ls_matrix_type full
_refine_ls_number_parameters 217
_refine_ls_number_reflns 5163
_refine_ls_number_restraints 0
_refine_ls_restrained_S_all 1.064
_refine_ls_R_factor_all 0.0541
_refine_ls_R_factor_gt 0.0360
_refine_ls_shift/su_max 0.001
_refine_ls_shift/su_mean 0.000
_refine_ls_structure_factor_coef Fsqd
_refine_ls_weighting_details 'calc w=1/[\s^2^(Fo^2^)+(0.0468P)^2^+1.1616P] where P=(Fo^2^+2Fc^2^)/3'
_refine_ls_weighting_scheme calc
_refine_ls_wR_factor_gt 0.0841
_refine_ls_wR_factor_ref 0.0901
_reflns_number_gt 4019
_reflns_number_total 5163
_reflns_threshold_expression >2\s(I)
_cod_data_source_file c1cc11116g.txt
_cod_data_source_block 3
_cod_original_sg_symbol_H-M 'P 21/c'
_cod_database_code 7106442

loop_
_symmetry_equiv_pos_as_xyz
'x, y, z'
'-x, y+1/2, -z+1/2'
'-x, -y, -z'
'x, -y-1/2, z-1/2'

loop_
_atom_site_label
_atom_site_type_symbol
_atom_site_fract_x
_atom_site_fract_y
_atom_site_fract_z
_atom_site_U_iso_or_equiv
_atom_site_adp_type
_atom_site_occupancy
_atom_site_symmetry_multiplicity
_atom_site_calc_flag
_atom_site_refinement_flags
_atom_site_disorder_assembly
_atom_site_disorder_group
U1 U 0.066496(9) 0.46206(2) 0.224734(19) 0.02358(7) Uani 1 1 d . . .
I1 I 0.37634(2) 0.63008(7) -0.27711(5) 0.05933(16) Uani 1 1 d . . .
I2 I 0.48107(3) 0.24537(8) 0.51322(7) 0.0784(2) Uani 1 1 d . . .
O1 O 0.0680(2) 0.2900(5) 0.1352(4) 0.0366(10) Uani 1 1 d . . .
O2 O 0.0648(2) 0.6354(5) 0.3110(4) 0.0357(10) Uani 1 1 d . . .
O3 O 0.0104(2) 0.3509(5) 0.4130(4) 0.0382(10) Uani 1 1 d . . .
O4 O -0.0453(2) 0.4871(5) 0.1731(4) 0.0351(10) Uani 1 1 d . . .
O5 O 0.07594(19) 0.5943(5) 0.0288(4) 0.0344(10) Uani 1 1 d . . .
O6 O 0.1826(2) 0.4799(6) 0.2148(5) 0.0416(11) Uani 1 1 d . . .
O7 O 0.1457(2) 0.3563(6) 0.3840(4) 0.0390(11) Uani 1 1 d . . .
C1 C 0.0878(3) 0.5604(6) -0.0913(6) 0.0286(12) Uani 1 1 d . . .
C2 C 0.1550(3) 0.5797(7) -0.1368(6) 0.0282(12) Uani 1 1 d . . .
C3 C 0.2016(3) 0.6527(7) -0.0548(6) 0.0333(14) Uani 1 1 d . . .
H3 H 0.1904 0.6897 0.0275 0.040 Uiso 1 1 calc R . .
C4 C 0.2646(3) 0.6701(8) -0.0963(7) 0.0408(16) Uani 1 1 d . . .
H4 H 0.2953 0.7207 -0.0429 0.049 Uiso 1 1 calc R . .
C5 C 0.2808(3) 0.6120(9) -0.2163(6) 0.0385(15) Uani 1 1 d . . .
C6 C 0.2353(3) 0.5390(8) -0.2975(7) 0.0405(16) Uani 1 1 d . . .
H6 H 0.2471 0.5000 -0.3788 0.049 Uiso 1 1 calc R . .
C7 C 0.1728(3) 0.5240(8) -0.2586(6) 0.0362(14) Uani 1 1 d . . .
H7 H 0.1421 0.4762 -0.3143 0.043 Uiso 1 1 calc R . .
C8 C 0.1931(3) 0.4025(8) 0.3203(6) 0.0343(13) Uani 1 1 d . . .
C9 C 0.2605(3) 0.3631(7) 0.3640(6) 0.0311(13) Uani 1 1 d . . .
C10 C 0.2724(3) 0.2484(8) 0.4542(7) 0.0421(16) Uani 1 1 d . . .
H10 H 0.2382 0.1955 0.4893 0.051 Uiso 1 1 calc R . .
C11 C 0.3364(4) 0.2127(9) 0.4923(7) 0.0516(19) Uani 1 1 d . . .
H11 H 0.3453 0.1322 0.5494 0.062 Uiso 1 1 calc R . .
C12 C 0.3862(3) 0.2973(9) 0.4448(7) 0.0431(16) Uani 1 1 d . . .
C13 C 0.3749(3) 0.4130(10) 0.3581(8) 0.0501(18) Uani 1 1 d . . .
H13 H 0.4093 0.4693 0.3276 0.060 Uiso 1 1 calc R . .
C14 C 0.3121(3) 0.4460(8) 0.3157(7) 0.0407(15) Uani 1 1 d . . .
H14 H 0.3041 0.5235 0.2549 0.049 Uiso 1 1 calc R . .

loop_
_atom_site_aniso_label
_atom_site_aniso_U_11
_atom_site_aniso_U_22
_atom_site_aniso_U_33
_atom_site_aniso_U_23
_atom_site_aniso_U_13
_atom_site_aniso_U_12
U1 0.02060(11) 0.02737(12) 0.02263(11) -0.00021(8) -0.00061(7) 0.00023(9)
I1 0.0251(2) 0.0863(4) 0.0675(3) -0.0058(3) 0.0126(2) -0.0035(2)
I2 0.0301(3) 0.0950(5) 0.1086(5) 0.0187(4) -0.0145(3) 0.0133(3)
O1 0.034(2) 0.039(2) 0.036(2) -0.0082(19) 0.0001(18) 0.003(2)
O2 0.035(2) 0.031(2) 0.041(2) -0.0074(18) 0.0038(19) -0.0035(19)
O3 0.038(2) 0.045(3) 0.032(2) 0.0080(19) 0.0013(19) -0.007(2)
O4 0.023(2) 0.045(3) 0.038(2) 0.0013(19) -0.0001(18) -0.0035(19)
O5 0.024(2) 0.049(3) 0.030(2) 0.0099(19) 0.0038(17) 0.002(2)
O6 0.024(2) 0.060(3) 0.040(2) 0.012(2) -0.0011(19) 0.002(2)
O7 0.023(2) 0.057(3) 0.037(2) 0.014(2) -0.0005(18) 0.002(2)
C1 0.023(3) 0.028(3) 0.034(3) 0.013(2) -0.002(2) 0.003(2)
C2 0.025(3) 0.032(3) 0.027(3) 0.005(2) 0.001(2) -0.002(2)
C3 0.025(3) 0.043(4) 0.033(3) -0.002(3) 0.001(2) -0.004(3)
C4 0.027(3) 0.050(4) 0.045(4) -0.004(3) -0.002(3) -0.011(3)
C5 0.019(3) 0.054(4) 0.043(3) 0.000(3) 0.009(3) 0.003(3)
C6 0.033(3) 0.051(4) 0.038(3) -0.012(3) 0.008(3) -0.001(3)
C7 0.026(3) 0.048(4) 0.035(3) -0.012(3) 0.001(3) -0.003(3)
C8 0.029(3) 0.041(3) 0.033(3) -0.003(3) -0.002(3) 0.001(3)
C9 0.025(3) 0.035(3) 0.033(3) -0.001(2) 0.000(2) 0.006(3)
C10 0.028(3) 0.054(4) 0.044(4) 0.010(3) -0.002(3) 0.002(3)
C11 0.044(4) 0.054(5) 0.056(5) 0.018(4) -0.004(4) 0.006(4)
C12 0.031(3) 0.050(4) 0.048(4) 0.001(3) -0.006(3) 0.008(3)
C13 0.022(3) 0.061(5) 0.067(5) 0.003(4) 0.001(3) -0.002(3)
C14 0.035(4) 0.044(4) 0.043(4) 0.006(3) -0.003(3) 0.000(3)

loop_
_atom_type_symbol
_atom_type_description
_atom_type_scat_dispersion_real
_atom_type_scat_dispersion_imag
_atom_type_scat_source
C C 0.0033 0.0016 'International Tables Vol C Tables 4.2.6.8 and 6.1.1.4'
H H 0.0000 0.0000 'International Tables Vol C Tables 4.2.6.8 and 6.1.1.4'
O O 0.0106 0.0060 'International Tables Vol C Tables 4.2.6.8 and 6.1.1.4'
I I -0.4742 1.8119 'International Tables Vol C Tables 4.2.6.8 and 6.1.1.4'
U U -9.6767 9.6646 'International Tables Vol C Tables 4.2.6.8 and 6.1.1.4'

loop_
_geom_angle_atom_site_label_1
_geom_angle_atom_site_label_2
_geom_angle_atom_site_label_3
_geom_angle
_geom_angle_site_symmetry_1
_geom_angle_site_symmetry_3
_geom_angle_publ_flag
O2 U1 O1 178.9(2) . . ?
O2 U1 O5 88.97(18) . . ?
O1 U1 O5 89.95(18) . . ?
O2 U1 O4 89.21(18) . . ?
O1 U1 O4 90.41(18) . . ?
O5 U1 O4 83.18(15) . . ?
O2 U1 O6 90.23(19) . . ?
O1 U1 O6 89.82(19) . . ?
O5 U1 O6 79.11(15) . . ?
O4 U1 O6 162.28(16) . . ?
O2 U1 O7 92.22(19) . . ?
O1 U1 O7 88.70(18) . . ?
O5 U1 O7 132.90(14) . . ?
O4 U1 O7 143.91(15) . . ?
O6 U1 O7 53.81(15) . . ?
O2 U1 O3 87.14(18) . . ?
O1 U1 O3 93.75(18) . . ?
O5 U1 O3 156.62(15) . . ?
O4 U1 O3 73.73(15) . . ?
O6 U1 O3 123.93(15) . . ?
O7 U1 O3 70.33(14) . . ?
O2 U1 C8 91.91(19) . . ?
O1 U1 C8 88.6(2) . . ?
O5 U1 C8 106.15(17) . . ?
O4 U1 C8 170.62(17) . . ?
O6 U1 C8 27.07(17) . . ?
O7 U1 C8 26.75(16) . . ?
O3 U1 C8 97.02(17) . . ?
C1 O4 U1 140.1(4) 3_565 . ?
C1 O5 U1 135.6(4) . . ?
C8 O6 U1 93.7(4) . . ?
C8 O7 U1 93.1(4) . . ?
O4 C1 O5 123.0(5) 3_565 . ?
O4 C1 C2 118.2(5) 3_565 . ?
O5 C1 C2 118.8(5) . . ?
C7 C2 C3 119.1(6) . . ?
C7 C2 C1 121.1(6) . . ?
C3 C2 C1 119.8(5) . . ?
C4 C3 C2 120.1(6) . . ?
C5 C4 C3 119.3(6) . . ?
C4 C5 C6 121.0(6) . . ?
C4 C5 I1 119.8(5) . . ?
C6 C5 I1 119.2(5) . . ?
C7 C6 C5 120.1(6) . . ?
C6 C7 C2 120.4(6) . . ?
O7 C8 O6 119.3(6) . . ?
O7 C8 C9 120.7(6) . . ?
O6 C8 C9 119.9(6) . . ?
O7 C8 U1 60.1(3) . . ?
O6 C8 U1 59.2(3) . . ?
C9 C8 U1 176.2(4) . . ?
C10 C9 C14 120.0(6) . . ?
C10 C9 C8 120.6(6) . . ?
C14 C9 C8 119.4(6) . . ?
C9 C10 C11 119.2(6) . . ?
C12 C11 C10 119.5(7) . . ?
C13 C12 C11 121.7(6) . . ?
C13 C12 I2 120.5(5) . . ?
C11 C12 I2 117.8(5) . . ?
C12 C13 C14 119.4(7) . . ?
C13 C14 C9 120.0(6) . . ?

loop_
_geom_bond_atom_site_label_1
_geom_bond_atom_site_label_2
_geom_bond_distance
_geom_bond_site_symmetry_2
_geom_bond_publ_flag
U1 O2 1.766(4) . ?
U1 O1 1.773(4) . ?
U1 O5 2.310(4) . ?
U1 O4 2.355(4) . ?
U1 O6 2.408(4) . ?
U1 O7 2.429(4) . ?
U1 O3 2.468(4) . ?
U1 C8 2.797(6) . ?
I1 C5 2.097(6) . ?
I2 C12 2.100(6) . ?
O4 C1 1.250(7) 3_565 ?
O5 C1 1.280(7) . ?
O6 C8 1.276(8) . ?
O7 C8 1.261(7) . ?
C1 O4 1.250(7) 3_565 ?
C1 C2 1.490(8) . ?
C2 C7 1.385(8) . ?
C2 C3 1.400(8) . ?
C3 C4 1.391(8) . ?
C4 C5 1.368(9) . ?
C5 C6 1.380(9) . ?
C6 C7 1.371(9) . ?
C8 C9 1.483(8) . ?
C9 C10 1.378(9) . ?
C9 C14 1.399(9) . ?
C10 C11 1.396(9) . ?
C11 C12 1.375(10) . ?
C12 C13 1.360(10) . ?
C13 C14 1.380(10) . ?
